data_4110364
loop_
_publ_author_name
'Douglas B. Grotjahn'
'Yi Gong'
'Lev Zakharov'
'James A. Golen'
'Arnold L. Rheingold'

_publ_section_title
;
 Changes in Coordination of Sterically Demanding Hybrid
 Imidazolylphosphine Ligands on Pd(0) and Pd(II)
;
_journal_name_full 'Journal of the American Chemical Society'
_journal_page_first 438
_journal_page_last 453
_journal_paper_doi 10.1021/ja054779u
_journal_volume 128
_journal_year 2006
_chemical_formula_sum 'C60 H66 B F20 N5 P2 Pd'
_chemical_formula_weight 1416.33
_chemical_name_systematic
; 
 ? 
;
_space_group_IT_number 14
_symmetry_cell_setting monoclinic
_symmetry_space_group_name_Hall '-P 2yn'
_symmetry_space_group_name_H-M 'P 1 21/n 1'
_atom_sites_solution_hydrogens geom
_atom_sites_solution_primary direct
_atom_sites_solution_secondary difmap
_audit_creation_method SHELXL-97
_cell_angle_alpha 90.00
_cell_angle_beta 96.8290(10)
_cell_angle_gamma 90.00
_cell_formula_units_Z 4
_cell_length_a 23.6456(13)
_cell_length_b 9.9940(5)
_cell_length_c 26.4930(14)
_cell_measurement_reflns_used 4982
_cell_measurement_temperature 100(2)
_cell_measurement_theta_max 24.02
_cell_measurement_theta_min 2.18
_cell_volume 6216.3(6)
_computing_cell_refinement 'Bruker SMART'
_computing_data_collection 'Bruker SMART'
_computing_data_reduction 'Bruker SAINT'
_computing_molecular_graphics 'Bruker SHELXTL'
_computing_publication_material 'Bruker SHELXTL'
_computing_structure_refinement 'SHELXL-97 (Sheldrick, 1997)'
_computing_structure_solution 'SHELXS-97 (Sheldrick, 1990)'
_diffrn_ambient_temperature 100(2)
_diffrn_measured_fraction_theta_full 0.997
_diffrn_measured_fraction_theta_max 0.997
_diffrn_measurement_device_type 'CCD area detector'
_diffrn_measurement_method 'phi and omega scans'
_diffrn_radiation_monochromator graphite
_diffrn_radiation_source 'fine-focus sealed tube'
_diffrn_radiation_type MoK\a
_diffrn_radiation_wavelength 0.71073
_diffrn_reflns_av_R_equivalents 0.0478
_diffrn_reflns_av_sigmaI/netI 0.0586
_diffrn_reflns_limit_h_max 26
_diffrn_reflns_limit_h_min -29
_diffrn_reflns_limit_k_max 12
_diffrn_reflns_limit_k_min -12
_diffrn_reflns_limit_l_max 20
_diffrn_reflns_limit_l_min -32
_diffrn_reflns_number 34972
_diffrn_reflns_theta_full 26.00
_diffrn_reflns_theta_max 26.00
_diffrn_reflns_theta_min 1.09
_exptl_absorpt_coefficient_mu 0.453
_exptl_absorpt_correction_T_max 1.000
_exptl_absorpt_correction_T_min 0.850
_exptl_absorpt_correction_type multi-scan
_exptl_absorpt_process_details SADABS
_exptl_crystal_colour colorless
_exptl_crystal_density_diffrn 1.513
_exptl_crystal_description rod
_exptl_crystal_F_000 2888
_exptl_crystal_size_max 0.23
_exptl_crystal_size_mid 0.08
_exptl_crystal_size_min 0.07
_refine_diff_density_max 0.615
_refine_diff_density_min -0.429
_refine_diff_density_rms 0.080
_refine_ls_extinction_method none
_refine_ls_goodness_of_fit_ref 1.027
_refine_ls_hydrogen_treatment mixed
_refine_ls_matrix_type full
_refine_ls_number_parameters 827
_refine_ls_number_reflns 12187
_refine_ls_number_restraints 0
_refine_ls_restrained_S_all 1.027
_refine_ls_R_factor_all 0.0622
_refine_ls_R_factor_gt 0.0432
_refine_ls_shift/su_max 0.002
_refine_ls_shift/su_mean 0.000
_refine_ls_structure_factor_coef Fsqd
_refine_ls_weighting_details 'calc w=1/[\s^2^(Fo^2^)+(0.0414P)^2^+1.6825P] where P=(Fo^2^+2Fc^2^)/3'
_refine_ls_weighting_scheme calc
_refine_ls_wR_factor_gt 0.0878
_refine_ls_wR_factor_ref 0.0951
_reflns_number_gt 9499
_reflns_number_total 12187
_reflns_threshold_expression >2sigma(I)
_cod_data_source_file ja054779usi20050716_085210.cif
_cod_data_source_block grot125
_cod_database_code 4110364

loop_
_symmetry_equiv_pos_as_xyz
'x, y, z'
'-x+1/2, y+1/2, -z+1/2'
'-x, -y, -z'
'x-1/2, -y-1/2, z-1/2'

loop_
_atom_site_label
_atom_site_type_symbol
_atom_site_fract_x
_atom_site_fract_y
_atom_site_fract_z
_atom_site_U_iso_or_equiv
_atom_site_adp_type
_atom_site_occupancy
_atom_site_symmetry_multiplicity
_atom_site_calc_flag
_atom_site_refinement_flags
Pd1 Pd -0.051689(9) 0.80501(2) 0.785472(9) 0.01397(7) Uani 1 1 d .
P1 P -0.05384(3) 0.94061(7) 0.71332(3) 0.01549(17) Uani 1 1 d .
P2 P -0.06697(3) 0.66140(8) 0.85173(3) 0.01593(17) Uani 1 1 d .
N1 N 0.01935(10) 0.6906(2) 0.76686(10) 0.0159(5) Uani 1 1 d .
H1NA H 0.0384(13) 0.743(3) 0.7490(12) 0.023(9) Uiso 1 1 d .
H1NB H 0.0411(13) 0.679(3) 0.7978(12) 0.019(8) Uiso 1 1 d .
N2 N 0.01864(10) 0.9315(2) 0.63092(9) 0.0204(6) Uani 1 1 d .
N3 N 0.05911(9) 0.9115(2) 0.71048(9) 0.0162(5) Uani 1 1 d .
N4 N -0.00171(10) 0.4255(2) 0.89098(10) 0.0200(6) Uani 1 1 d .
N5 N 0.04498(10) 0.6089(2) 0.87296(9) 0.0159(5) Uani 1 1 d .
C1 C -0.11225(12) 0.9323(3) 0.81007(12) 0.0215(7) Uani 1 1 d .
H1A H -0.0934 0.9975 0.8341 0.032 Uiso 1 1 calc R
H1B H -0.1396 0.8800 0.8269 0.032 Uiso 1 1 calc R
H1C H -0.1323 0.9794 0.7808 0.032 Uiso 1 1 calc R
C2 C 0.00907(12) 0.5664(3) 0.73711(12) 0.0220(7) Uani 1 1 d .
H2A H -0.0214 0.5829 0.7088 0.026 Uiso 1 1 calc R
H2B H -0.0046 0.4965 0.7592 0.026 Uiso 1 1 calc R
C3 C 0.06105(12) 0.5154(3) 0.71560(12) 0.0197(7) Uani 1 1 d .
C4 C 0.07032(13) 0.5492(3) 0.66643(13) 0.0261(8) Uani 1 1 d .
H4 H 0.0429 0.6018 0.6461 0.031 Uiso 1 1 calc R
C5 C 0.11894(15) 0.5077(4) 0.64646(14) 0.0357(9) Uani 1 1 d .
H5 H 0.1244 0.5303 0.6126 0.043 Uiso 1 1 calc R
C6 C 0.15910(14) 0.4337(3) 0.67590(15) 0.0356(9) Uani 1 1 d .
H6 H 0.1929 0.4067 0.6627 0.043 Uiso 1 1 calc R
C7 C 0.15046(14) 0.3987(3) 0.72450(15) 0.0319(9) Uani 1 1 d .
H7 H 0.1782 0.3464 0.7445 0.038 Uiso 1 1 calc R
C8 C 0.10178(13) 0.4387(3) 0.74481(13) 0.0234(7) Uani 1 1 d .
H8 H 0.0962 0.4139 0.7785 0.028 Uiso 1 1 calc R
C9 C 0.00982(12) 0.9238(3) 0.68108(11) 0.0163(6) Uani 1 1 d .
C10 C 0.07638(12) 0.9241(3) 0.62997(12) 0.0210(7) Uani 1 1 d .
H10 H 0.0956 0.9270 0.6005 0.025 Uiso 1 1 calc R
C11 C 0.10135(12) 0.9117(3) 0.67871(11) 0.0160(6) Uani 1 1 d .
C12 C 0.16347(12) 0.9074(3) 0.69943(12) 0.0198(7) Uani 1 1 d .
C13 C 0.17310(13) 0.8074(3) 0.74287(14) 0.0319(8) Uani 1 1 d .
H13A H 0.1505 0.8336 0.7700 0.048 Uiso 1 1 calc R
H13B H 0.2136 0.8062 0.7562 0.048 Uiso 1 1 calc R
H13C H 0.1615 0.7181 0.7304 0.048 Uiso 1 1 calc R
C14 C 0.19879(13) 0.8685(4) 0.65695(13) 0.0327(8) Uani 1 1 d .
H14A H 0.1862 0.7810 0.6432 0.049 Uiso 1 1 calc R
H14B H 0.2391 0.8638 0.6706 0.049 Uiso 1 1 calc R
H14C H 0.1936 0.9357 0.6299 0.049 Uiso 1 1 calc R
C15 C 0.18133(14) 1.0478(3) 0.71826(13) 0.0289(8) Uani 1 1 d .
H15A H 0.1765 1.1107 0.6897 0.043 Uiso 1 1 calc R
H15B H 0.2214 1.0466 0.7330 0.043 Uiso 1 1 calc R
H15C H 0.1575 1.0761 0.7442 0.043 Uiso 1 1 calc R
C16 C -0.02109(13) 0.9522(3) 0.58480(11) 0.0268(8) Uani 1 1 d .
H16A H -0.0005 0.9450 0.5549 0.040 Uiso 1 1 calc R
H16B H -0.0382 1.0413 0.5857 0.040 Uiso 1 1 calc R
H16C H -0.0511 0.8841 0.5829 0.040 Uiso 1 1 calc R
C17 C -0.11456(12) 0.9003(3) 0.66513(12) 0.0204(7) Uani 1 1 d .
H17 H -0.1101 0.9524 0.6336 0.024 Uiso 1 1 calc R
C18 C -0.11323(13) 0.7511(3) 0.65215(12) 0.0237(7) Uani 1 1 d .
H18A H -0.1195 0.6983 0.6822 0.036 Uiso 1 1 calc R
H18B H -0.0761 0.7283 0.6416 0.036 Uiso 1 1 calc R
H18C H -0.1433 0.7312 0.6244 0.036 Uiso 1 1 calc R
C19 C -0.17237(13) 0.9370(3) 0.68261(13) 0.0295(8) Uani 1 1 d .
H19A H -0.2027 0.9232 0.6545 0.044 Uiso 1 1 calc R
H19B H -0.1719 1.0311 0.6931 0.044 Uiso 1 1 calc R
H19C H -0.1794 0.8802 0.7114 0.044 Uiso 1 1 calc R
C20 C -0.05592(12) 1.1231(3) 0.72448(12) 0.0200(7) Uani 1 1 d .
H20 H -0.0921 1.1427 0.7391 0.024 Uiso 1 1 calc R
C21 C -0.00687(13) 1.1606(3) 0.76480(13) 0.0267(8) Uani 1 1 d .
H21A H 0.0295 1.1453 0.7514 0.040 Uiso 1 1 calc R
H21B H -0.0086 1.1052 0.7951 0.040 Uiso 1 1 calc R
H21C H -0.0100 1.2552 0.7738 0.040 Uiso 1 1 calc R
C22 C -0.05599(16) 1.2081(3) 0.67686(13) 0.0341(9) Uani 1 1 d .
H22A H -0.0590 1.3028 0.6857 0.051 Uiso 1 1 calc R
H22B H -0.0885 1.1830 0.6522 0.051 Uiso 1 1 calc R
H22C H -0.0205 1.1933 0.6620 0.051 Uiso 1 1 calc R
C23 C -0.00615(12) 0.5522(3) 0.87154(11) 0.0174(6) Uani 1 1 d .
C24 C 0.05550(12) 0.4037(3) 0.90483(12) 0.0219(7) Uani 1 1 d .
H24 H 0.0722 0.3238 0.9192 0.026 Uiso 1 1 calc R
C25 C 0.08401(12) 0.5172(3) 0.89437(11) 0.0164(6) Uani 1 1 d .
C26 C 0.14624(12) 0.5528(3) 0.90683(11) 0.0198(7) Uani 1 1 d .
C27 C 0.18116(13) 0.4262(3) 0.91938(13) 0.0300(8) Uani 1 1 d .
H27A H 0.1668 0.3796 0.9478 0.045 Uiso 1 1 calc R
H27B H 0.2212 0.4503 0.9289 0.045 Uiso 1 1 calc R
H27C H 0.1780 0.3675 0.8896 0.045 Uiso 1 1 calc R
C28 C 0.16805(13) 0.6269(3) 0.86256(13) 0.0285(8) Uani 1 1 d .
H28A H 0.1632 0.5703 0.8322 0.043 Uiso 1 1 calc R
H28B H 0.2085 0.6481 0.8713 0.043 Uiso 1 1 calc R
H28C H 0.1464 0.7100 0.8559 0.043 Uiso 1 1 calc R
C29 C 0.15219(14) 0.6450(4) 0.95340(13) 0.0322(8) Uani 1 1 d .
H29A H 0.1281 0.7241 0.9462 0.048 Uiso 1 1 calc R
H29B H 0.1920 0.6728 0.9611 0.048 Uiso 1 1 calc R
H29C H 0.1403 0.5969 0.9826 0.048 Uiso 1 1 calc R
C30 C -0.04495(13) 0.3259(3) 0.90032(14) 0.0290(8) Uani 1 1 d .
H30A H -0.0687 0.3614 0.9251 0.044 Uiso 1 1 calc R
H30B H -0.0261 0.2437 0.9137 0.044 Uiso 1 1 calc R
H30C H -0.0689 0.3061 0.8684 0.044 Uiso 1 1 calc R
C31 C -0.12839(12) 0.5500(3) 0.83507(12) 0.0196(7) Uani 1 1 d .
H31 H -0.1328 0.4922 0.8651 0.024 Uiso 1 1 calc R
C32 C -0.11844(13) 0.4595(3) 0.79055(12) 0.0243(7) Uani 1 1 d .
H32A H -0.1490 0.3929 0.7853 0.036 Uiso 1 1 calc R
H32B H -0.0817 0.4140 0.7980 0.036 Uiso 1 1 calc R
H32C H -0.1182 0.5137 0.7597 0.036 Uiso 1 1 calc R
C33 C -0.18386(12) 0.6290(3) 0.82172(13) 0.0263(7) Uani 1 1 d .
H33A H -0.1803 0.6867 0.7923 0.039 Uiso 1 1 calc R
H33B H -0.1911 0.6842 0.8508 0.039 Uiso 1 1 calc R
H33C H -0.2156 0.5665 0.8135 0.039 Uiso 1 1 calc R
C34 C -0.07783(13) 0.7431(3) 0.91247(11) 0.0200(7) Uani 1 1 d .
H34 H -0.1137 0.7967 0.9065 0.024 Uiso 1 1 calc R
C35 C -0.02899(13) 0.8407(3) 0.92772(13) 0.0281(8) Uani 1 1 d .
H35A H -0.0374 0.8931 0.9572 0.042 Uiso 1 1 calc R
H35B H -0.0247 0.9011 0.8993 0.042 Uiso 1 1 calc R
H35C H 0.0064 0.7905 0.9364 0.042 Uiso 1 1 calc R
C36 C -0.08460(14) 0.6449(3) 0.95528(12) 0.0289(8) Uani 1 1 d .
H36A H -0.0488 0.5965 0.9642 0.043 Uiso 1 1 calc R
H36B H -0.1150 0.5810 0.9441 0.043 Uiso 1 1 calc R
H36C H -0.0944 0.6939 0.9851 0.043 Uiso 1 1 calc R
B1 B 0.72070(14) 0.9504(3) 0.97770(13) 0.0165(7) Uani 1 1 d .
C37 C 0.77763(12) 0.9519(3) 1.02117(11) 0.0172(6) Uani 1 1 d .
C38 C 0.76997(12) 0.9247(3) 1.07175(11) 0.0185(7) Uani 1 1 d .
F38 F 0.71653(7) 0.90290(17) 1.08331(6) 0.0236(4) Uani 1 1 d .
C39 C 0.81274(14) 0.9185(3) 1.11117(12) 0.0258(7) Uani 1 1 d .
F39 F 0.80105(8) 0.8928(2) 1.15885(7) 0.0389(5) Uani 1 1 d .
C40 C 0.86851(13) 0.9340(3) 1.10181(12) 0.0267(8) Uani 1 1 d .
F40 F 0.91137(8) 0.9248(2) 1.13959(7) 0.0430(5) Uani 1 1 d .
C41 C 0.87881(13) 0.9546(3) 1.05269(13) 0.0240(7) Uani 1 1 d .
F41 F 0.93330(7) 0.96505(19) 1.04249(7) 0.0341(5) Uani 1 1 d .
C42 C 0.83450(12) 0.9643(3) 1.01407(11) 0.0176(6) Uani 1 1 d .
F42 F 0.85055(7) 0.98404(17) 0.96725(6) 0.0219(4) Uani 1 1 d .
C43 C 0.73472(11) 1.0039(3) 0.92121(11) 0.0152(6) Uani 1 1 d .
C44 C 0.76223(12) 1.1259(3) 0.91769(11) 0.0167(6) Uani 1 1 d .
F44 F 0.77580(7) 1.19881(16) 0.96049(6) 0.0220(4) Uani 1 1 d .
C45 C 0.77868(12) 1.1772(3) 0.87368(12) 0.0176(6) Uani 1 1 d .
F45 F 0.80802(7) 1.29254(16) 0.87364(7) 0.0257(4) Uani 1 1 d .
C46 C 0.76646(12) 1.1085(3) 0.82906(11) 0.0188(7) Uani 1 1 d .
F46 F 0.78227(7) 1.15779(17) 0.78526(6) 0.0252(4) Uani 1 1 d .
C47 C 0.73817(12) 0.9885(3) 0.82952(11) 0.0188(7) Uani 1 1 d .
F47 F 0.72737(7) 0.91727(18) 0.78632(6) 0.0265(4) Uani 1 1 d .
C48 C 0.72233(12) 0.9405(3) 0.87488(12) 0.0175(6) Uani 1 1 d .
F48 F 0.69411(7) 0.82210(16) 0.87041(6) 0.0230(4) Uani 1 1 d .
C49 C 0.70357(12) 0.7891(3) 0.97651(11) 0.0159(6) Uani 1 1 d .
C50 C 0.74044(12) 0.6996(3) 0.95743(11) 0.0169(6) Uani 1 1 d .
F50 F 0.78907(7) 0.74632(16) 0.94100(7) 0.0203(4) Uani 1 1 d .
C51 C 0.73160(12) 0.5642(3) 0.95210(11) 0.0189(7) Uani 1 1 d .
F51 F 0.76927(7) 0.48625(16) 0.93142(7) 0.0254(4) Uani 1 1 d .
C52 C 0.68327(13) 0.5095(3) 0.96789(11) 0.0195(7) Uani 1 1 d .
F52 F 0.67250(8) 0.37802(16) 0.96185(7) 0.0280(4) Uani 1 1 d .
C53 C 0.64640(12) 0.5919(3) 0.98954(11) 0.0185(7) Uani 1 1 d .
F53 F 0.59956(7) 0.53847(17) 1.00649(6) 0.0249(4) Uani 1 1 d .
C54 C 0.65701(12) 0.7274(3) 0.99400(11) 0.0175(6) Uani 1 1 d .
F54 F 0.61819(7) 0.79832(16) 1.01656(6) 0.0231(4) Uani 1 1 d .
C55 C 0.66848(12) 1.0475(3) 0.99256(11) 0.0166(6) Uani 1 1 d .
C56 C 0.61486(13) 1.0380(3) 0.96510(12) 0.0219(7) Uani 1 1 d .
F56 F 0.60689(7) 0.95029(18) 0.92540(7) 0.0271(4) Uani 1 1 d .
C57 C 0.56758(13) 1.1086(3) 0.97525(13) 0.0260(8) Uani 1 1 d .
F57 F 0.51681(8) 1.0911(2) 0.94686(8) 0.0406(5) Uani 1 1 d .
C58 C 0.57257(14) 1.1987(3) 1.01486(13) 0.0284(8) Uani 1 1 d .
F58 F 0.52680(8) 1.2692(2) 1.02555(8) 0.0409(5) Uani 1 1 d .
C59 C 0.62456(14) 1.2166(3) 1.04217(12) 0.0257(8) Uani 1 1 d .
F59 F 0.63073(8) 1.30854(18) 1.07991(7) 0.0340(5) Uani 1 1 d .
C60 C 0.67100(12) 1.1430(3) 1.03069(12) 0.0190(7) Uani 1 1 d .
F60 F 0.72054(7) 1.17285(16) 1.05921(7) 0.0243(4) Uani 1 1 d .

loop_
_atom_site_aniso_label
_atom_site_aniso_U_11
_atom_site_aniso_U_22
_atom_site_aniso_U_33
_atom_site_aniso_U_23
_atom_site_aniso_U_13
_atom_site_aniso_U_12
Pd1 0.01237(11) 0.01497(12) 0.01525(12) 0.00128(10) 0.00449(9) 0.00143(9)
P1 0.0133(4) 0.0163(4) 0.0171(4) 0.0019(3) 0.0029(3) 0.0010(3)
P2 0.0127(4) 0.0198(4) 0.0156(4) 0.0015(3) 0.0031(3) -0.0008(3)
N1 0.0150(13) 0.0169(13) 0.0165(14) 0.0028(12) 0.0043(11) 0.0011(10)
N2 0.0214(14) 0.0269(15) 0.0129(14) 0.0049(11) 0.0022(11) -0.0017(11)
N3 0.0154(13) 0.0157(13) 0.0180(14) 0.0006(11) 0.0044(11) 0.0009(9)
N4 0.0174(13) 0.0197(14) 0.0230(15) 0.0041(11) 0.0030(11) -0.0038(10)
N5 0.0150(13) 0.0206(13) 0.0128(13) 0.0017(10) 0.0042(10) 0.0003(10)
C1 0.0193(16) 0.0233(17) 0.0233(18) 0.0027(14) 0.0082(13) 0.0054(12)
C2 0.0200(16) 0.0214(17) 0.0249(18) -0.0039(14) 0.0044(14) -0.0005(12)
C3 0.0180(16) 0.0164(15) 0.0249(18) -0.0074(14) 0.0033(14) -0.0021(12)
C4 0.0268(18) 0.0216(17) 0.030(2) -0.0031(15) 0.0057(15) -0.0027(13)
C5 0.039(2) 0.037(2) 0.034(2) -0.0112(18) 0.0178(18) -0.0083(17)
C6 0.0268(19) 0.032(2) 0.052(3) -0.0179(19) 0.0223(18) -0.0040(15)
C7 0.0237(18) 0.0188(17) 0.053(3) -0.0085(17) 0.0008(17) 0.0025(13)
C8 0.0260(17) 0.0186(16) 0.0259(19) -0.0047(14) 0.0042(14) -0.0035(13)
C9 0.0153(15) 0.0156(15) 0.0183(17) 0.0024(13) 0.0038(13) -0.0013(11)
C10 0.0203(16) 0.0254(17) 0.0186(17) 0.0001(14) 0.0081(13) -0.0035(13)
C11 0.0168(15) 0.0124(15) 0.0193(17) 0.0003(13) 0.0046(13) -0.0012(11)
C12 0.0155(15) 0.0219(16) 0.0229(18) 0.0016(14) 0.0069(13) -0.0012(12)
C13 0.0182(17) 0.034(2) 0.042(2) 0.0110(17) -0.0011(15) -0.0027(14)
C14 0.0184(17) 0.046(2) 0.035(2) -0.0100(18) 0.0100(15) 0.0016(15)
C15 0.0253(18) 0.0268(18) 0.034(2) -0.0026(16) 0.0017(15) -0.0061(14)
C16 0.0255(18) 0.041(2) 0.0143(17) 0.0060(15) 0.0038(14) -0.0038(15)
C17 0.0177(16) 0.0243(17) 0.0185(17) 0.0017(13) -0.0001(13) 0.0002(12)
C18 0.0213(17) 0.0253(17) 0.0238(18) 0.0014(14) -0.0006(14) -0.0045(13)
C19 0.0174(17) 0.034(2) 0.037(2) 0.0013(16) 0.0010(15) 0.0009(14)
C20 0.0207(16) 0.0132(15) 0.0267(18) 0.0040(13) 0.0050(14) 0.0037(12)
C21 0.0270(18) 0.0174(17) 0.036(2) -0.0058(15) 0.0034(15) -0.0003(13)
C22 0.046(2) 0.0177(17) 0.038(2) 0.0068(16) 0.0014(17) 0.0044(15)
C23 0.0163(15) 0.0210(16) 0.0157(16) 0.0036(13) 0.0050(12) 0.0008(12)
C24 0.0213(17) 0.0209(17) 0.0227(18) 0.0052(14) -0.0003(14) 0.0038(12)
C25 0.0183(16) 0.0198(16) 0.0115(15) 0.0000(12) 0.0033(12) 0.0026(12)
C26 0.0156(16) 0.0273(17) 0.0165(17) 0.0033(14) 0.0021(13) -0.0022(12)
C27 0.0196(17) 0.039(2) 0.031(2) 0.0072(17) 0.0039(15) 0.0023(14)
C28 0.0177(17) 0.039(2) 0.028(2) 0.0062(16) 0.0012(14) -0.0066(14)
C29 0.0232(18) 0.046(2) 0.027(2) -0.0077(17) 0.0020(15) -0.0036(15)
C30 0.0246(18) 0.0246(18) 0.038(2) 0.0118(16) 0.0028(15) -0.0045(13)
C31 0.0159(15) 0.0257(17) 0.0175(17) 0.0026(13) 0.0033(13) -0.0063(12)
C32 0.0204(17) 0.0266(18) 0.0252(19) 0.0002(14) -0.0002(14) -0.0052(13)
C33 0.0162(16) 0.037(2) 0.0251(19) 0.0001(16) 0.0022(14) -0.0020(14)
C34 0.0189(16) 0.0258(17) 0.0161(17) -0.0020(13) 0.0056(13) 0.0002(12)
C35 0.0248(18) 0.037(2) 0.0227(19) -0.0090(15) 0.0061(14) -0.0047(14)
C36 0.0316(19) 0.039(2) 0.0180(18) 0.0050(15) 0.0106(15) 0.0035(15)
B1 0.0163(17) 0.0169(17) 0.0170(19) 0.0005(14) 0.0046(14) -0.0017(13)
C37 0.0190(16) 0.0127(15) 0.0204(17) -0.0028(13) 0.0045(13) 0.0016(11)
C38 0.0208(16) 0.0159(16) 0.0195(17) -0.0003(13) 0.0046(13) -0.0002(12)
F38 0.0262(10) 0.0277(10) 0.0181(10) 0.0035(8) 0.0078(8) 0.0000(8)
C39 0.035(2) 0.0246(18) 0.0171(18) 0.0003(14) 0.0017(15) 0.0015(14)
F39 0.0473(13) 0.0524(14) 0.0165(11) 0.0038(9) 0.0016(9) -0.0008(10)
C40 0.0252(18) 0.0287(19) 0.0232(19) -0.0044(15) -0.0094(15) 0.0022(14)
F40 0.0357(12) 0.0611(15) 0.0283(12) -0.0031(11) -0.0125(9) 0.0022(10)
C41 0.0199(17) 0.0236(17) 0.0282(19) -0.0055(15) 0.0017(14) 0.0010(13)
F41 0.0158(10) 0.0463(12) 0.0392(12) -0.0088(10) -0.0007(8) -0.0033(8)
C42 0.0227(16) 0.0123(15) 0.0182(17) -0.0025(12) 0.0042(13) -0.0006(12)
F42 0.0173(9) 0.0283(10) 0.0210(10) -0.0023(8) 0.0059(7) -0.0020(7)
C43 0.0111(14) 0.0152(15) 0.0194(17) 0.0028(13) 0.0030(12) 0.0018(11)
C44 0.0161(15) 0.0173(15) 0.0168(16) -0.0032(13) 0.0026(12) 0.0019(12)
F44 0.0300(10) 0.0165(9) 0.0203(10) -0.0030(8) 0.0065(8) -0.0036(7)
C45 0.0155(15) 0.0120(15) 0.0258(18) 0.0007(13) 0.0050(13) -0.0002(11)
F45 0.0317(10) 0.0186(9) 0.0289(11) 0.0028(8) 0.0120(8) -0.0047(8)
C46 0.0177(16) 0.0247(17) 0.0151(17) 0.0052(13) 0.0067(13) 0.0057(12)
F46 0.0297(10) 0.0287(10) 0.0187(10) 0.0064(8) 0.0096(8) 0.0026(8)
C47 0.0205(16) 0.0202(16) 0.0156(17) -0.0022(13) 0.0010(13) 0.0028(12)
F47 0.0324(10) 0.0309(10) 0.0148(10) -0.0019(8) -0.0025(8) -0.0018(8)
C48 0.0128(15) 0.0165(15) 0.0228(17) -0.0011(13) 0.0008(13) -0.0012(11)
F48 0.0255(10) 0.0227(10) 0.0201(10) -0.0012(8) -0.0005(8) -0.0065(7)
C49 0.0181(15) 0.0179(16) 0.0119(15) 0.0005(12) 0.0020(12) -0.0021(12)
C50 0.0159(15) 0.0206(16) 0.0142(16) 0.0026(13) 0.0013(12) -0.0022(12)
F50 0.0183(9) 0.0192(9) 0.0248(10) -0.0009(8) 0.0086(7) -0.0020(7)
C51 0.0231(17) 0.0170(16) 0.0166(17) -0.0031(13) 0.0022(13) 0.0041(12)
F51 0.0308(10) 0.0166(9) 0.0298(11) -0.0031(8) 0.0080(8) 0.0041(7)
C52 0.0277(17) 0.0146(15) 0.0153(16) 0.0007(13) -0.0007(13) -0.0055(12)
F52 0.0398(11) 0.0149(9) 0.0301(11) -0.0012(8) 0.0072(9) -0.0081(8)
C53 0.0206(16) 0.0241(17) 0.0112(16) 0.0031(13) 0.0029(13) -0.0078(12)
F53 0.0261(10) 0.0274(10) 0.0226(10) -0.0004(8) 0.0091(8) -0.0120(8)
C54 0.0185(16) 0.0203(16) 0.0141(16) -0.0022(13) 0.0038(13) 0.0012(12)
F54 0.0218(9) 0.0241(9) 0.0254(10) -0.0014(8) 0.0109(8) -0.0023(7)
C55 0.0179(16) 0.0135(15) 0.0198(17) 0.0025(13) 0.0083(13) -0.0003(11)
C56 0.0260(18) 0.0220(17) 0.0191(18) 0.0013(14) 0.0083(14) 0.0012(13)
F56 0.0221(10) 0.0326(11) 0.0261(11) -0.0032(9) 0.0002(8) 0.0024(8)
C57 0.0200(17) 0.0323(19) 0.0264(19) 0.0089(15) 0.0060(14) 0.0042(14)
F57 0.0221(11) 0.0578(14) 0.0411(13) 0.0019(11) -0.0003(9) 0.0138(9)
C58 0.0268(18) 0.0276(18) 0.034(2) 0.0110(16) 0.0166(16) 0.0117(14)
F58 0.0361(12) 0.0461(13) 0.0438(13) 0.0052(10) 0.0189(10) 0.0232(9)
C59 0.039(2) 0.0205(17) 0.0209(18) 0.0036(14) 0.0154(15) 0.0057(14)
F59 0.0491(12) 0.0247(10) 0.0310(12) -0.0048(9) 0.0165(9) 0.0105(9)
C60 0.0207(16) 0.0167(15) 0.0204(17) 0.0052(13) 0.0064(13) 0.0017(12)
F60 0.0286(10) 0.0196(10) 0.0253(10) -0.0054(8) 0.0062(8) -0.0018(7)

loop_
_atom_type_symbol
_atom_type_description
_atom_type_scat_dispersion_real
_atom_type_scat_dispersion_imag
_atom_type_scat_source
C C 0.0033 0.0016 'International Tables Vol C Tables 4.2.6.8 and 6.1.1.4'
H H 0.0000 0.0000 'International Tables Vol C Tables 4.2.6.8 and 6.1.1.4'
B B 0.0013 0.0007 'International Tables Vol C Tables 4.2.6.8 and 6.1.1.4'
N N 0.0061 0.0033 'International Tables Vol C Tables 4.2.6.8 and 6.1.1.4'
F F 0.0171 0.0103 'International Tables Vol C Tables 4.2.6.8 and 6.1.1.4'
P P 0.1023 0.0942 'International Tables Vol C Tables 4.2.6.8 and 6.1.1.4'
Pd Pd -0.9988 1.0072 'International Tables Vol C Tables 4.2.6.8 and 6.1.1.4'

loop_
_geom_angle_atom_site_label_1
_geom_angle_atom_site_label_2
_geom_angle_atom_site_label_3
_geom_angle
C1 Pd1 N1 171.83(11)
C1 Pd1 P2 88.08(9)
N1 Pd1 P2 92.34(8)
C1 Pd1 P1 87.29(9)
N1 Pd1 P1 93.59(8)
P2 Pd1 P1 169.42(3)
C9 P1 C17 105.84(14)
C9 P1 C20 101.80(13)
C17 P1 C20 106.98(14)
C9 P1 Pd1 112.98(10)
C17 P1 Pd1 112.20(10)
C20 P1 Pd1 116.06(10)
C23 P2 C31 106.17(14)
C23 P2 C34 101.51(14)
C31 P2 C34 106.76(14)
C23 P2 Pd1 113.34(10)
C31 P2 Pd1 112.36(10)
C34 P2 Pd1 115.70(10)
C2 N1 Pd1 119.29(18)
C2 N1 H1NA 106(2)
Pd1 N1 H1NA 106(2)
C2 N1 H1NB 114.0(19)
Pd1 N1 H1NB 103.5(18)
H1NA N1 H1NB 107(3)
C10 N2 C9 106.3(2)
C10 N2 C16 122.3(2)
C9 N2 C16 131.3(2)
C9 N3 C11 106.9(2)
C23 N4 C24 106.0(2)
C23 N4 C30 131.9(2)
C24 N4 C30 122.0(2)
C23 N5 C25 106.9(2)
Pd1 C1 H1A 109.5
Pd1 C1 H1B 109.5
H1A C1 H1B 109.5
Pd1 C1 H1C 109.5
H1A C1 H1C 109.5
H1B C1 H1C 109.5
N1 C2 C3 113.4(2)
N1 C2 H2A 108.9
C3 C2 H2A 108.9
N1 C2 H2B 108.9
C3 C2 H2B 108.9
H2A C2 H2B 107.7
C4 C3 C8 118.7(3)
C4 C3 C2 120.0(3)
C8 C3 C2 121.2(3)
C5 C4 C3 121.1(3)
C5 C4 H4 119.5
C3 C4 H4 119.5
C6 C5 C4 119.6(3)
C6 C5 H5 120.2
C4 C5 H5 120.2
C5 C6 C7 120.0(3)
C5 C6 H6 120.0
C7 C6 H6 120.0
C6 C7 C8 120.9(3)
C6 C7 H7 119.5
C8 C7 H7 119.5
C7 C8 C3 119.6(3)
C7 C8 H8 120.2
C3 C8 H8 120.2
N3 C9 N2 110.5(2)
N3 C9 P1 116.7(2)
N2 C9 P1 132.6(2)
C11 C10 N2 108.0(3)
C11 C10 H10 126.0
N2 C10 H10 126.0
C10 C11 N3 108.4(2)
C10 C11 C12 130.0(3)
N3 C11 C12 121.5(3)
C11 C12 C13 110.3(2)
C11 C12 C14 109.5(3)
C13 C12 C14 110.1(3)
C11 C12 C15 108.2(2)
C13 C12 C15 110.2(3)
C14 C12 C15 108.6(3)
C12 C13 H13A 109.5
C12 C13 H13B 109.5
H13A C13 H13B 109.5
C12 C13 H13C 109.5
H13A C13 H13C 109.5
H13B C13 H13C 109.5
C12 C14 H14A 109.5
C12 C14 H14B 109.5
H14A C14 H14B 109.5
C12 C14 H14C 109.5
H14A C14 H14C 109.5
H14B C14 H14C 109.5
C12 C15 H15A 109.5
C12 C15 H15B 109.5
H15A C15 H15B 109.5
C12 C15 H15C 109.5
H15A C15 H15C 109.5
H15B C15 H15C 109.5
N2 C16 H16A 109.5
N2 C16 H16B 109.5
H16A C16 H16B 109.5
N2 C16 H16C 109.5
H16A C16 H16C 109.5
H16B C16 H16C 109.5
C18 C17 C19 110.0(3)
C18 C17 P1 109.4(2)
C19 C17 P1 112.6(2)
C18 C17 H17 108.2
C19 C17 H17 108.2
P1 C17 H17 108.2
C17 C18 H18A 109.5
C17 C18 H18B 109.5
H18A C18 H18B 109.5
C17 C18 H18C 109.5
H18A C18 H18C 109.5
H18B C18 H18C 109.5
C17 C19 H19A 109.5
C17 C19 H19B 109.5
H19A C19 H19B 109.5
C17 C19 H19C 109.5
H19A C19 H19C 109.5
H19B C19 H19C 109.5
C22 C20 C21 111.7(3)
C22 C20 P1 114.6(2)
C21 C20 P1 108.7(2)
C22 C20 H20 107.2
C21 C20 H20 107.2
P1 C20 H20 107.2
C20 C21 H21A 109.5
C20 C21 H21B 109.5
H21A C21 H21B 109.5
C20 C21 H21C 109.5
H21A C21 H21C 109.5
H21B C21 H21C 109.5
C20 C22 H22A 109.5
C20 C22 H22B 109.5
H22A C22 H22B 109.5
C20 C22 H22C 109.5
H22A C22 H22C 109.5
H22B C22 H22C 109.5
N5 C23 N4 110.8(2)
N5 C23 P2 115.7(2)
N4 C23 P2 133.0(2)
C25 C24 N4 108.0(3)
C25 C24 H24 126.0
N4 C24 H24 126.0
C24 C25 N5 108.3(2)
C24 C25 C26 130.0(3)
N5 C25 C26 121.4(3)
C25 C26 C27 109.9(2)
C25 C26 C28 110.8(2)
C27 C26 C28 110.2(3)
C25 C26 C29 108.1(2)
C27 C26 C29 109.1(3)
C28 C26 C29 108.6(3)
C26 C27 H27A 109.5
C26 C27 H27B 109.5
H27A C27 H27B 109.5
C26 C27 H27C 109.5
H27A C27 H27C 109.5
H27B C27 H27C 109.5
C26 C28 H28A 109.5
C26 C28 H28B 109.5
H28A C28 H28B 109.5
C26 C28 H28C 109.5
H28A C28 H28C 109.5
H28B C28 H28C 109.5
C26 C29 H29A 109.5
C26 C29 H29B 109.5
H29A C29 H29B 109.5
C26 C29 H29C 109.5
H29A C29 H29C 109.5
H29B C29 H29C 109.5
N4 C30 H30A 109.5
N4 C30 H30B 109.5
H30A C30 H30B 109.5
N4 C30 H30C 109.5
H30A C30 H30C 109.5
H30B C30 H30C 109.5
C32 C31 C33 109.4(3)
C32 C31 P2 110.7(2)
C33 C31 P2 111.9(2)
C32 C31 H31 108.3
C33 C31 H31 108.3
P2 C31 H31 108.3
C31 C32 H32A 109.5
C31 C32 H32B 109.5
H32A C32 H32B 109.5
C31 C32 H32C 109.5
H32A C32 H32C 109.5
H32B C32 H32C 109.5
C31 C33 H33A 109.5
C31 C33 H33B 109.5
H33A C33 H33B 109.5
C31 C33 H33C 109.5
H33A C33 H33C 109.5
H33B C33 H33C 109.5
C36 C34 C35 110.9(3)
C36 C34 P2 113.6(2)
C35 C34 P2 109.5(2)
C36 C34 H34 107.5
C35 C34 H34 107.5
P2 C34 H34 107.5
C34 C35 H35A 109.5
C34 C35 H35B 109.5
H35A C35 H35B 109.5
C34 C35 H35C 109.5
H35A C35 H35C 109.5
H35B C35 H35C 109.5
C34 C36 H36A 109.5
C34 C36 H36B 109.5
H36A C36 H36B 109.5
C34 C36 H36C 109.5
H36A C36 H36C 109.5
H36B C36 H36C 109.5
C55 B1 C43 105.1(2)
C55 B1 C49 112.7(2)
C43 B1 C49 111.7(2)
C55 B1 C37 113.3(2)
C43 B1 C37 112.9(2)
C49 B1 C37 101.4(2)
C42 C37 C38 112.7(3)
C42 C37 B1 128.7(3)
C38 C37 B1 118.3(3)
F38 C38 C39 116.5(3)
F38 C38 C37 118.6(3)
C39 C38 C37 124.9(3)
F39 C39 C38 120.6(3)
F39 C39 C40 119.8(3)
C38 C39 C40 119.6(3)
F40 C40 C41 121.1(3)
F40 C40 C39 120.8(3)
C41 C40 C39 118.1(3)
F41 C41 C40 118.9(3)
F41 C41 C42 120.3(3)
C40 C41 C42 120.7(3)
F42 C42 C41 114.8(3)
F42 C42 C37 121.3(3)
C41 C42 C37 123.9(3)
C48 C43 C44 113.2(3)
C48 C43 B1 127.6(3)
C44 C43 B1 119.2(3)
F44 C44 C45 116.6(2)
F44 C44 C43 118.8(3)
C45 C44 C43 124.6(3)
F45 C45 C46 119.1(3)
F45 C45 C44 121.3(3)
C46 C45 C44 119.6(3)
F46 C46 C45 120.4(3)
F46 C46 C47 120.6(3)
C45 C46 C47 118.9(3)
F47 C47 C46 119.8(3)
F47 C47 C48 120.7(3)
C46 C47 C48 119.5(3)
F48 C48 C43 121.8(3)
F48 C48 C47 114.0(3)
C43 C48 C47 124.1(3)
C50 C49 C54 113.2(3)
C50 C49 B1 118.1(2)
C54 C49 B1 128.7(3)
F50 C50 C51 115.4(3)
F50 C50 C49 119.2(2)
C51 C50 C49 125.3(3)
F51 C51 C50 120.7(3)
F51 C51 C52 120.5(3)
C50 C51 C52 118.8(3)
F52 C52 C53 121.0(3)
F52 C52 C51 120.3(3)
C53 C52 C51 118.7(3)
F53 C53 C52 119.2(3)
F53 C53 C54 120.4(3)
C52 C53 C54 120.4(3)
F54 C54 C53 115.2(3)
F54 C54 C49 121.4(3)
C53 C54 C49 123.4(3)
C60 C55 C56 112.7(3)
C60 C55 B1 127.5(3)
C56 C55 B1 119.8(3)
F56 C56 C57 116.0(3)
F56 C56 C55 118.8(3)
C57 C56 C55 125.1(3)
F57 C57 C56 121.0(3)
F57 C57 C58 119.9(3)
C56 C57 C58 119.1(3)
F58 C58 C59 121.0(3)
F58 C58 C57 120.2(3)
C59 C58 C57 118.7(3)
F59 C59 C58 119.5(3)
F59 C59 C60 120.3(3)
C58 C59 C60 120.2(3)
F60 C60 C59 114.7(3)
F60 C60 C55 121.3(3)
C59 C60 C55 124.0(3)

loop_
_geom_bond_atom_site_label_1
_geom_bond_atom_site_label_2
_geom_bond_distance
Pd1 C1 2.077(3)
Pd1 N1 2.137(2)
Pd1 P2 2.3287(8)
Pd1 P1 2.3387(8)
P1 C9 1.825(3)
P1 C17 1.849(3)
P1 C20 1.849(3)
P2 C23 1.832(3)
P2 C31 1.841(3)
P2 C34 1.850(3)
N1 C2 1.475(4)
N1 H1NA 0.87(3)
N1 H1NB 0.92(3)
N2 C10 1.371(4)
N2 C9 1.372(4)
N2 C16 1.465(4)
N3 C9 1.328(3)
N3 C11 1.381(3)
N4 C23 1.366(4)
N4 C24 1.376(4)
N4 C30 1.469(4)
N5 C23 1.332(3)
N5 C25 1.375(4)
C1 H1A 0.9800
C1 H1B 0.9800
C1 H1C 0.9800
C2 C3 1.504(4)
C2 H2A 0.9900
C2 H2B 0.9900
C3 C4 1.388(4)
C3 C8 1.392(4)
C4 C5 1.385(4)
C4 H4 0.9500
C5 C6 1.371(5)
C5 H5 0.9500
C6 C7 1.373(5)
C6 H6 0.9500
C7 C8 1.386(4)
C7 H7 0.9500
C8 H8 0.9500
C10 C11 1.360(4)
C10 H10 0.9500
C11 C12 1.506(4)
C12 C13 1.521(4)
C12 C14 1.529(4)
C12 C15 1.532(4)
C13 H13A 0.9800
C13 H13B 0.9800
C13 H13C 0.9800
C14 H14A 0.9800
C14 H14B 0.9800
C14 H14C 0.9800
C15 H15A 0.9800
C15 H15B 0.9800
C15 H15C 0.9800
C16 H16A 0.9800
C16 H16B 0.9800
C16 H16C 0.9800
C17 C18 1.532(4)
C17 C19 1.539(4)
C17 H17 1.0000
C18 H18A 0.9800
C18 H18B 0.9800
C18 H18C 0.9800
C19 H19A 0.9800
C19 H19B 0.9800
C19 H19C 0.9800
C20 C22 1.521(4)
C20 C21 1.527(4)
C20 H20 1.0000
C21 H21A 0.9800
C21 H21B 0.9800
C21 H21C 0.9800
C22 H22A 0.9800
C22 H22B 0.9800
C22 H22C 0.9800
C24 C25 1.364(4)
C24 H24 0.9500
C25 C26 1.512(4)
C26 C27 1.526(4)
C26 C28 1.528(4)
C26 C29 1.533(4)
C27 H27A 0.9800
C27 H27B 0.9800
C27 H27C 0.9800
C28 H28A 0.9800
C28 H28B 0.9800
C28 H28C 0.9800
C29 H29A 0.9800
C29 H29B 0.9800
C29 H29C 0.9800
C30 H30A 0.9800
C30 H30B 0.9800
C30 H30C 0.9800
C31 C32 1.527(4)
C31 C33 1.536(4)
C31 H31 1.0000
C32 H32A 0.9800
C32 H32B 0.9800
C32 H32C 0.9800
C33 H33A 0.9800
C33 H33B 0.9800
C33 H33C 0.9800
C34 C36 1.523(4)
C34 C35 1.529(4)
C34 H34 1.0000
C35 H35A 0.9800
C35 H35B 0.9800
C35 H35C 0.9800
C36 H36A 0.9800
C36 H36B 0.9800
C36 H36C 0.9800
B1 C55 1.654(4)
B1 C43 1.659(4)
B1 C49 1.662(4)
B1 C37 1.664(4)
C37 C42 1.385(4)
C37 C38 1.400(4)
C38 F38 1.353(3)
C38 C39 1.366(4)
C39 F39 1.349(4)
C39 C40 1.379(4)
C40 F40 1.340(3)
C40 C41 1.368(4)
C41 F41 1.352(3)
C41 C42 1.378(4)
C42 F42 1.354(3)
C43 C48 1.381(4)
C43 C44 1.390(4)
C44 F44 1.354(3)
C44 C45 1.372(4)
C45 F45 1.345(3)
C45 C46 1.368(4)
C46 F46 1.354(3)
C46 C47 1.374(4)
C47 F47 1.346(3)
C47 C48 1.386(4)
C48 F48 1.357(3)
C49 C50 1.385(4)
C49 C54 1.388(4)
C50 F50 1.360(3)
C50 C51 1.374(4)
C51 F51 1.348(3)
C51 C52 1.376(4)
C52 F52 1.344(3)
C52 C53 1.373(4)
C53 F53 1.353(3)
C53 C54 1.380(4)
C54 F54 1.353(3)
C55 C60 1.386(4)
C55 C56 1.388(4)
C56 F56 1.365(3)
C56 C57 1.375(4)
C57 F57 1.350(4)
C57 C58 1.377(5)
C58 F58 1.350(3)
C58 C59 1.362(5)
C59 F59 1.353(4)
C59 C60 1.385(4)
C60 F60 1.349(3)

loop_
_geom_hbond_atom_site_label_D
_geom_hbond_atom_site_label_H
_geom_hbond_atom_site_label_A
_geom_hbond_distance_DH
_geom_hbond_distance_HA
_geom_hbond_distance_DA
_geom_hbond_angle_DHA
N1 H1NA N3 0.87(3) 2.06(3) 2.885(4) 159(3)
N1 H1NB N5 0.92(3) 2.10(3) 2.920(4) 147(3)
